data_2006187
loop_
_publ_author_name
'Clelland, Iain C.'
'McNab, Hamish'
'Parsons, Simon'

_publ_section_title
;
 \a-Formylphenylacetonitrile in the Solid State at 220K
;
_journal_issue 6
_journal_name_full 'Acta Crystallographica Section C'
_journal_page_first 807
_journal_page_last 809
_journal_paper_doi 10.1107/S0108270197002382
_journal_volume 53
_journal_year 1997
_chemical_formula_sum 'C9 H7 N O'
_chemical_formula_weight 145.16
_chemical_melting_point .159E-157
_chemical_name_systematic
;
 ?
;
_space_group_IT_number 14
_symmetry_cell_setting monoclinic
_symmetry_space_group_name_Hall '-P 2ybc'
_symmetry_space_group_name_H-M 'P 1 21/c 1'
_audit_creation_method SHELXL
_cell_angle_alpha 90.00
_cell_angle_beta 114.43(4)
_cell_angle_gamma 90.00
_cell_formula_units_Z 4
_cell_length_a 8.648(4)
_cell_length_b 11.561(8)
_cell_length_c 8.189(4)
_cell_measurement_reflns_used 14
_cell_measurement_temperature 220.0(2)
_cell_measurement_theta_max 30
_cell_measurement_theta_min 20
_cell_volume 745.4(8)
_computing_cell_refinement DIF4
_computing_data_collection 'DIF4 (Stoe & Cie, 1990a)'
_computing_data_reduction 'REDU4 (Stoe & Cie, 1990b)'
_computing_molecular_graphics SHELXTL/PC
_computing_publication_material SHELXTL/PC
_computing_structure_refinement SHELXTL/PC
_computing_structure_solution 'SHELXTL/PC (Sheldrick, 1995)'
_diffrn_ambient_temperature 220.0(2)
_diffrn_measurement_device
;
Stoe Stadi-4 diffractometer equipped with an Oxford Cryosystems variable
temperature device (Cosier & Glazer, 1986)
;
_diffrn_measurement_device_type
;
Stoe Stadi-4 diffractometer equipped with an Oxford Cryosystems variable
temperature device (Cosier & Glazer, 1986)
;
_diffrn_measurement_method '\w-\q scans [width (1.32 + 0.15tan\q)\%]'
_diffrn_radiation_monochromator graphite
_diffrn_radiation_source 'fine-focus sealed tube'
_diffrn_radiation_type CuK\a
_diffrn_radiation_wavelength 1.54178
_diffrn_reflns_av_R_equivalents 0.0196
_diffrn_reflns_av_sigmaI/netI 0.0200
_diffrn_reflns_limit_h_max 9
_diffrn_reflns_limit_h_min -3
_diffrn_reflns_limit_k_max 12
_diffrn_reflns_limit_k_min -12
_diffrn_reflns_limit_l_max 9
_diffrn_reflns_limit_l_min -9
_diffrn_reflns_number 2078
_diffrn_reflns_theta_max 60.01
_diffrn_reflns_theta_min 5.62
_diffrn_standards_decay_% 0
_diffrn_standards_interval_time 120
_diffrn_standards_number 3
_exptl_absorpt_coefficient_mu 0.693
_exptl_absorpt_correction_type none
_exptl_crystal_colour Colourless
_exptl_crystal_density_diffrn 1.293
_exptl_crystal_density_meas ?
_exptl_crystal_description Tablet
_exptl_crystal_F_000 304
_exptl_crystal_size_max 0.35
_exptl_crystal_size_mid 0.23
_exptl_crystal_size_min 0.12
_refine_diff_density_max 0.16
_refine_diff_density_min -0.13
_refine_ls_extinction_coef 0.0095(15)
_refine_ls_extinction_method SHELXL93
_refine_ls_goodness_of_fit_all 1.045
_refine_ls_goodness_of_fit_obs 1.096
_refine_ls_hydrogen_treatment
;
H atoms: H2--H6 were placed in calculated positions, while H13 and H14 were
located in a difference map.
;
_refine_ls_matrix_type full
_refine_ls_number_parameters 109
_refine_ls_number_reflns 1097
_refine_ls_number_restraints 0
_refine_ls_restrained_S_all 1.045
_refine_ls_restrained_S_obs 1.096
_refine_ls_R_factor_all 0.0454
_refine_ls_R_factor_obs .0359
_refine_ls_shift/esd_max 0.000
_refine_ls_shift/esd_mean 0.000
_refine_ls_structure_factor_coef Fsqd
_refine_ls_weighting_details 'w=1/[\s^2^(Fo^2^)+(0.0566P)^2^+0.1377P] where P=(Fo^2^+2Fc^2^)/3'
_refine_ls_weighting_scheme calc
_refine_ls_wR_factor_all 0.0976
_refine_ls_wR_factor_obs .0922
_reflns_number_observed 910
_reflns_number_total 1097
_reflns_observed_criterion >2sigma(I)
_cod_data_source_file bm1136.cif
_cod_data_source_block 1b
_cod_depositor_comments
;
The following automatic conversions were performed:
'_symmetry_cell_setting' value 'Monoclinic' changed to 'monoclinic'
according to '/home/saulius/struct/CIF-dictionaries/cif_core.dic'
dictionary named 'cif_core.dic' version 2.4.1 from 2010-06-29.

Automatic conversion script
Id: cif_fix_enum 1527 2010-12-29 10:47:43Z saulius 

The following automatic conversions were performed:

'_symmetry_cell_setting' value 'Monoclinic' changed to 'monoclinic'
according to /home/saulius/struct/CIF-dictionaries/cif_core.dic
dictionary named 'cif_core.dic' version 2.4.1 from
2010-06-29.

'_exptl_absorpt_correction_type' value 'None' changed to
'none' according to
/home/saulius/struct/CIF-dictionaries/cif_core.dic dictionary named
'cif_core.dic' version 2.4.1 from 2010-06-29.

Automatic conversion script
Id: cif_fix_values 1715 2011-07-08 13:25:40Z adriana 

The following automatic conversions were performed:

'_exptl_crystal_density_meas' value 'Not measured' was changed to '?'
- the value is perceived as not measured.

Automatic conversion script
Id: cif_fix_values 3008 2015-01-20 13:52:24Z robertas 

The following automatic conversions were performed:

'_refine_ls_weighting_scheme' value 'calc
w=1/[\s^2^(Fo^2^)+(0.0566P)^2^+0.1377P] where P=(Fo^2^+2Fc^2^)/3' was
changed to 'calc'. New tag '_refine_ls_weighting_details' was
created. The value of the new tag was set to
'w=1/[\s^2^(Fo^2^)+(0.0566P)^2^+0.1377P] where P=(Fo^2^+2Fc^2^)/3'.

Automatic conversion script
Id: cif_fix_values 3143 2015-03-26 13:38:13Z robertas 
;
_cod_original_cell_volume 745.4(7)
_cod_original_sg_symbol_H-M 'P 21/c'
_cod_database_code 2006187

loop_
_symmetry_equiv_pos_as_xyz
'x, y, z'
'-x, y+1/2, -z+1/2'
'-x, -y, -z'
'x, -y-1/2, z-1/2'

loop_
_atom_site_aniso_label
_atom_site_aniso_U_11
_atom_site_aniso_U_22
_atom_site_aniso_U_33
_atom_site_aniso_U_12
_atom_site_aniso_U_13
_atom_site_aniso_U_23
C1 .0312(9) .0318(9) .0278(8) .0039(7) .0120(7) -.0024(6)
C2 .0341(10) .0344(10) .0340(9) .0006(8) .0111(8) .0021(7)
C3 .0330(10) .0435(10) .0414(9) -.0043(8) .0124(8) -.0047(8)
C4 .0329(10) .0581(12) .0316(9) .0040(9) .0080(7) -.0051(8)
C5 .0446(11) .0497(12) .0314(9) .0105(9) .0097(8) .0087(8)
C6 .0402(10) .0370(10) .0362(9) .0001(8) .0132(8) .0034(7)
C10 .0324(9) .0276(9) .0306(8) .0014(7) .0130(7) -.0007(7)
C11 .0295(9) .0334(10) .0384(9) -.0014(8) .0087(8) -.0008(8)
N12 .0369(9) .0401(10) .0592(10) .0015(8) .0071(8) .0093(8)
C13 .0371(10) .0326(10) .0334(9) .0021(8) .0097(8) -.0030(7)
O14 .0369(7) .0390(8) .0462(7) -.0019(6) .0040(6) -.0035(6)

loop_
_atom_site_label
_atom_site_fract_x
_atom_site_fract_y
_atom_site_fract_z
_atom_site_U_iso_or_equiv
_atom_site_thermal_displace_type
_atom_site_calc_flag
_atom_site_refinement_flags
_atom_site_occupancy
_atom_site_disorder_group
_atom_site_type_symbol
C1 .0662(2) .37689(14) -.1174(2) .0304(4) Uani d . 1 . C
C2 -.0405(2) .28567(15) -.1216(2) .0352(4) Uani d . 1 . C
H2 -.0013(2) .22844(15) -.0322(2) .042 Uiso calc R 1 . H
C3 -.2037(2) .2779(2) -.2557(2) .0403(5) Uani d . 1 . C
H3 -.2737(2) .2154(2) -.2570(2) .048 Uiso calc R 1 . H
C4 -.2635(2) .3617(2) -.3868(2) .0426(5) Uani d . 1 . C
H4 -.3743(2) .3568(2) -.4773(2) .051 Uiso calc R 1 . H
C5 -.1593(2) .4528(2) -.3840(2) .0439(5) Uani d . 1 . C
H5 -.1998(2) .5103(2) -.4729(2) .053 Uiso calc R 1 . H
C6 .0041(2) .4603(2) -.2519(2) .0387(4) Uani d . 1 . C
H6 .0741(2) .5223(2) -.2528(2) .046 Uiso calc R 1 . H
C10 .2404(2) .38444(13) .0266(2) .0302(4) Uani d . 1 . C
C11 .3158(2) .28120(15) .1224(2) .0355(4) Uani d . 1 . C
N12 .3751(2) .19836(14) .1995(2) .0496(5) Uani d . 1 . N
C13 .3324(2) .4813(2) .0758(2) .0360(4) Uani d . 1 . C
H13 .3009(17) .5612(14) .0275(18) .016(3) Uiso d . 1 . H
O14 .4910(2) .48186(11) .2010(2) .0451(4) Uani d . 1 . O
H14 .532(4) .566(3) .223(4) .106(9) Uiso d . 1 . H

loop_
_atom_type_symbol
_atom_type_description
_atom_type_scat_dispersion_real
_atom_type_scat_dispersion_imag
_atom_type_scat_source
C C 0.0181 0.0091 'International Tables Vol C Tables 4.2.6.8 and 6.1.1.4'
H H 0.0000 0.0000 'International Tables Vol C Tables 4.2.6.8 and 6.1.1.4'
N N 0.0311 0.0180 'International Tables Vol C Tables 4.2.6.8 and 6.1.1.4'
O O 0.0492 0.0322 'International Tables Vol C Tables 4.2.6.8 and 6.1.1.4'

loop_
_geom_angle_atom_site_label_1
_geom_angle_atom_site_label_2
_geom_angle_atom_site_label_3
_geom_angle
_geom_angle_publ_flag
C2 C1 C6 118.0(2) n
C2 C1 C10 120.62(14) n
C6 C1 C10 121.4(2) n
C3 C2 C1 121.1(2) n
C4 C3 C2 120.2(2) n
C3 C4 C5 119.4(2) n
C4 C5 C6 120.7(2) n
C5 C6 C1 120.7(2) n
C13 C10 C11 117.1(2) y
C13 C10 C1 124.87(15) y
C11 C10 C1 118.05(14) y
N12 C11 C10 179.4(2) y
O14 C13 C10 122.1(2) y

loop_
_geom_bond_atom_site_label_1
_geom_bond_atom_site_label_2
_geom_bond_site_symmetry_2
_geom_bond_distance
_geom_bond_publ_flag
C1 C2 . 1.393(2) n
C1 C6 . 1.394(2) n
C1 C10 . 1.483(2) y
C2 C3 . 1.387(2) n
C3 C4 . 1.378(3) n
C4 C5 . 1.381(3) n
C5 C6 . 1.382(3) n
C10 C13 . 1.336(2) y
C10 C11 . 1.429(2) y
C11 N12 . 1.145(2) y
C13 O14 . 1.330(2) y

loop_
_cod_related_entry_id
_cod_related_entry_database
_cod_related_entry_code
1 ChemSpider 18511453
